data_7051423
_journal_name_full 'New Journal of Chemistry'
_journal_paper_doi 10.1039/a900562e
_journal_year 1999
_chemical_formula_sum 'C30 H31 Co F6 N4 O5.5'
_chemical_formula_weight 708.52
_space_group_IT_number 15
_symmetry_cell_setting monoclinic
_symmetry_space_group_name_Hall '-C 2yc'
_symmetry_space_group_name_H-M 'C 1 2/c 1'
_cell_angle_alpha 90.00
_cell_angle_beta 107.06
_cell_angle_gamma 90.00
_cell_formula_units_Z 8
_cell_length_a 27.173(3)
_cell_length_b 15.280(2)
_cell_length_c 17.026(2)
_cell_measurement_temperature 293(2)
_cell_volume 6758.1(12)
_diffrn_ambient_temperature 293(2)
_exptl_crystal_density_diffrn 1.393
_refine_ls_R_factor_obs 0.0784
_refine_ls_wR_factor_obs 0.1838
_cod_depositor_comments
;
The following automatic conversions were performed:
'_symmetry_cell_setting' value 'Monoclinic' changed to 'monoclinic'
according to '/home/saulius/struct/CIF-dictionaries/cif_core.dic'
dictionary named 'cif_core.dic' version 2.4.1 from 2010-06-29.

Automatic conversion script
Id: cif_fix_enum 1527 2010-12-29 10:47:43Z saulius 
;
_cod_original_sg_symbol_H-M 'C 2/c'
_cod_original_formula_sum 'C30 H31 Co F6 N4 O5.50'
_cod_database_code 7051423

loop_
_symmetry_equiv_pos_as_xyz
'x, y, z'
'-x, y, -z+1/2'
'x+1/2, y+1/2, z'
'-x+1/2, y+1/2, -z+1/2'
'-x, -y, -z'
'x, -y, z-1/2'
'-x+1/2, -y+1/2, -z'
'x+1/2, -y+1/2, z-1/2'

loop_
_atom_site_aniso_label
_atom_site_aniso_U_11
_atom_site_aniso_U_22
_atom_site_aniso_U_33
_atom_site_aniso_U_23
_atom_site_aniso_U_13
_atom_site_aniso_U_12
Co 0.0671(5) 0.0262(3) 0.0285(3) 0.0000(4) 0.0266(3) 0.0010(4)
C1 0.076(5) 0.053(4) 0.035(3) 0.009(3) 0.014(3) -0.017(3)
C3 0.057(4) 0.032(3) 0.034(3) 0.003(2) 0.020(3) 0.004(3)
C19 0.073(5) 0.046(3) 0.050(4) 0.018(3) 0.037(3) 0.017(3)
C18 0.065(4) 0.040(3) 0.043(4) 0.014(3) 0.030(3) 0.009(3)
C17 0.077(5) 0.059(4) 0.057(4) 0.027(3) 0.045(3) 0.023(3)
C13 0.074(4) 0.033(3) 0.041(3) -0.013(3) 0.032(3) -0.008(3)
C8 0.062(4) 0.031(3) 0.034(3) -0.002(2) 0.021(3) 0.004(3)
C10 0.076(5) 0.054(4) 0.039(3) -0.010(3) 0.013(3) 0.020(3)
C9 0.081(5) 0.057(4) 0.039(3) -0.012(3) 0.009(3) 0.031(3)
C20 0.076(5) 0.039(3) 0.056(4) 0.018(3) 0.045(3) 0.012(3)
C6 0.074(5) 0.060(4) 0.041(4) -0.009(3) 0.014(3) 0.027(3)
C15 0.077(4) 0.042(3) 0.053(4) -0.018(3) 0.041(3) -0.021(3)
C16 0.086(5) 0.046(3) 0.051(4) 0.019(3) 0.043(3) 0.024(3)
C4 0.098(5) 0.044(3) 0.039(3) 0.003(3) 0.012(3) -0.028(3)
C14 0.084(5) 0.049(3) 0.053(4) -0.021(3) 0.048(3) -0.019(3)
C2 0.067(4) 0.057(4) 0.040(3) 0.014(3) 0.015(3) -0.015(3)
C5 0.092(5) 0.044(3) 0.033(3) 0.004(3) 0.008(3) -0.021(3)
C21 0.071(5) 0.064(4) 0.056(4) 0.009(3) 0.036(3) 0.004(4)
O2 0.123(5) 0.064(3) 0.130(5) 0.015(3) 0.086(4) 0.031(3)
C11 0.097(5) 0.034(3) 0.051(3) -0.010(3) 0.052(3) -0.016(3)
C12 0.093(5) 0.041(3) 0.062(4) -0.016(3) 0.053(4) -0.019(3)
C23 0.081(5) 0.074(5) 0.061(4) -0.013(4) 0.038(4) -0.007(5)
O4 0.109(5) 0.080(4) 0.148(6) 0.002(4) 0.035(4) 0.023(4)
C7 0.072(5) 0.071(4) 0.035(3) -0.020(3) 0.004(3) 0.017(3)
O3 0.058(3) 0.062(3) 0.054(2) 0.008(2) 0.027(2) 0.006(2)
O1 0.057(3) 0.055(3) 0.050(2) -0.005(2) 0.029(2) 0.003(2)
N3 0.066(3) 0.036(3) 0.039(3) -0.006(2) 0.030(2) 0.000(2)
N2 0.069(4) 0.035(3) 0.030(3) -0.002(2) 0.020(2) 0.006(2)
N1 0.069(3) 0.029(2) 0.036(3) 0.005(2) 0.024(2) -0.002(2)
N4 0.068(3) 0.030(2) 0.037(3) 0.004(2) 0.030(2) 0.006(2)
C22 0.100(10) 0.122(10) 0.281(19) 0.020(12) 0.117(11) -0.011(8)
C24 0.080(9) 0.108(9) 0.329(21) -0.023(11) 0.117(11) -0.012(7)
F2 0.067(4) 0.202(8) 0.438(16) 0.014(9) 0.090(7) -0.008(4)
F1 0.240(12) 0.257(12) 0.398(16) 0.123(12) 0.201(12) -0.048(8)
F3 0.176(7) 0.135(6) 0.426(17) -0.127(8) 0.144(8) -0.098(6)
F6 0.412(22) 0.226(11) 0.537(24) -0.089(14) 0.402(22) -0.136(13)
F5 0.077(6) 0.220(10) 0.422(18) -0.016(10) 0.010(7) -0.024(5)
F1 0.170(7) 0.091(5) 0.428(14) -0.093(7) 0.165(8) -0.055(5)
C25 0.200(22) 0.216(23) 0.153(19) 0.058(17) 0.019(15) -0.117(17)
O5 0.137(11) 0.131(9) 0.192(13) 0.071(9) 0.043(9) 0.023(7)
C26 0.133(18) 0.144(18) 0.260(32) -0.043(19) 0.030(20) -0.031(15)
C29 0.087(23) 0.256(32) 0.337(43) -0.090(27) 0.001(24) 0.019(22)
C30 0.217(93) 0.234(42) 0.331(156) -0.002(72) -0.139(121) 0.114(51)
O6 0.117(18) 0.107(14) 0.260(24) 0.000 -0.104(17) 0.000

loop_
_atom_site_label
_atom_site_type_symbol
_atom_site_fract_x
_atom_site_fract_y
_atom_site_fract_z
_atom_site_U_iso_or_equiv
_atom_site_thermal_displace_type
_atom_site_occupancy
_atom_site_calc_flag
_atom_site_refinement_flags
_atom_site_disorder_group
Co Co 0.61491(3) 0.24936(5) 0.10012(4) 0.0379(2) Uani 1 d . .
C1 C 0.6526(2) 0.1564(4) 0.2681(3) 0.055(2) Uani 1 d . .
H1 H 0.6751(2) 0.2038(4) 0.2794(3) 0.066 Uiso 1 calc R .
C3 C 0.6206(2) 0.0289(3) 0.3168(3) 0.0395(13) Uani 1 d . .
C19 C 0.5724(2) 0.4678(4) -0.0790(4) 0.052(2) Uani 1 d . .
H19 H 0.5459(2) 0.5087(4) -0.0928(4) 0.063 Uiso 1 calc R .
C18 C 0.6094(2) 0.4668(3) -0.1213(3) 0.047(2) Uani 1 d . .
C17 C 0.6477(2) 0.4040(4) -0.0965(4) 0.059(2) Uani 1 d . .
H17 H 0.6735(2) 0.3997(4) -0.1222(4) 0.070 Uiso 1 calc R .
C13 C 0.6078(2) 0.4707(3) 0.3115(3) 0.046(2) Uani 1 d . .
C8 C 0.6198(2) 0.0333(3) -0.1164(3) 0.0414(14) Uani 1 d . .
C10 C 0.6551(3) 0.0937(4) 0.0185(4) 0.057(2) Uani 1 d . .
H10 H 0.6809(3) 0.0922(4) 0.0685(4) 0.069 Uiso 1 calc R .
C9 C 0.6579(3) 0.0356(4) -0.0427(4) 0.061(2) Uani 1 d . .
H9 H 0.6859(3) -0.0021(4) -0.0338(4) 0.073 Uiso 1 calc R .
C20 C 0.5750(2) 0.4083(3) -0.0167(4) 0.052(2) Uani 1 d . .
H20 H 0.5498(2) 0.4105(3) 0.0103(4) 0.062 Uiso 1 calc R .
C6 C 0.5800(3) 0.1489(4) -0.0629(4) 0.059(2) Uani 1 d . .
H6 H 0.5527(3) 0.1877(4) -0.0705(4) 0.071 Uiso 1 calc R .
C15 C 0.5795(2) 0.3373(3) 0.2385(4) 0.052(2) Uani 1 d . .
H15 H 0.5586(2) 0.2879(3) 0.2316(4) 0.063 Uiso 1 calc R .
C16 C 0.6471(3) 0.3479(4) -0.0331(4) 0.056(2) Uani 1 d . .
H16 H 0.6734(3) 0.3068(4) -0.0170(4) 0.067 Uiso 1 calc R .
C4 C 0.5890(3) 0.0201(4) 0.2376(4) 0.062(2) Uani 1 d . .
H4 H 0.5668(3) -0.0275(4) 0.2240(4) 0.075 Uiso 1 calc R .
C14 C 0.5781(2) 0.3970(4) 0.2989(4) 0.056(2) Uani 1 d . .
H14 H 0.5566(2) 0.3867(4) 0.3316(4) 0.067 Uiso 1 calc R .
C2 C 0.6540(2) 0.0991(4) 0.3301(4) 0.055(2) Uani 1 d . .
H2 H 0.6776(2) 0.1073(4) 0.3816(4) 0.066 Uiso 1 calc R .
C5 C 0.5898(3) 0.0805(4) 0.1783(3) 0.059(2) Uani 1 d . .
H5 H 0.5672(3) 0.0728(4) 0.1259(3) 0.070 Uiso 1 calc R .
C21 C 0.4950(3) 0.2621(4) 0.0632(4) 0.060(2) Uani 1 d . .
O2 O 0.4832(2) 0.3395(3) 0.0644(4) 0.095(2) Uani 1 d . .
C11 C 0.6378(3) 0.4208(3) 0.2007(4) 0.054(2) Uani 1 d . .
H11 H 0.6585(3) 0.4303(3) 0.1667(4) 0.065 Uiso 1 calc R .
C12 C 0.6380(3) 0.4827(4) 0.2597(4) 0.059(2) Uani 1 d . .
H12 H 0.6585(3) 0.5324(4) 0.2646(4) 0.070 Uiso 1 calc R .
C23 C 0.7373(3) 0.2399(5) 0.1599(4) 0.068(2) Uani 1 d . .
O4 O 0.7521(2) 0.1613(4) 0.1758(4) 0.113(2) Uani 1 d . .
C7 C 0.5797(2) 0.0929(4) -0.1255(4) 0.062(2) Uani 1 d . .
H7 H 0.5528(2) 0.0944(4) -0.1741(4) 0.074 Uiso 1 calc R .
O3 O 0.6936(2) 0.2688(3) 0.1389(2) 0.0558(11) Uani 1 d . .
O1 O 0.5361(2) 0.2284(2) 0.0634(2) 0.0513(10) Uani 1 d . .
N3 N 0.6094(2) 0.3478(3) 0.1897(3) 0.0441(12) Uani 1 d . .
N2 N 0.6173(2) 0.1513(3) 0.0086(3) 0.0436(12) Uani 1 d . .
N1 N 0.6206(2) 0.1484(3) 0.1917(3) 0.0428(12) Uani 1 d . .
N4 N 0.6116(2) 0.3484(3) 0.0066(3) 0.0420(12) Uani 1 d . .
C22 C 0.4532(5) 0.1975(9) 0.0585(12) 0.154(6) Uani 1 d . .
C24 C 0.7791(5) 0.3040(8) 0.1692(14) 0.160(6) Uani 1 d . .
F2 F 0.4082(3) 0.2255(5) 0.0501(8) 0.232(5) Uani 1 d . .
F1 F 0.4617(4) 0.1718(7) 0.1429(8) 0.275(7) Uani 1 d . .
F3 F 0.4549(3) 0.1250(6) 0.0277(8) 0.234(6) Uani 1 d . .
F6 F 0.7834(7) 0.3069(8) 0.0870(11) 0.336(10) Uani 1 d . .
F5 F 0.8240(3) 0.2835(7) 0.1975(10) 0.253(6) Uani 1 d . .
F1 F 0.7703(3) 0.3821(4) 0.1802(6) 0.213(5) Uani 1 d . .
C25 C 0.1931(8) 0.0873(14) 0.0890(12) 0.197(12) Uani 0.70 d P .
H25A H 0.1614(8) 0.1016(14) 0.1002(12) 0.295 Uiso 0.70 calc PR .
H25B H 0.2215(8) 0.1073(14) 0.1334(12) 0.295 Uiso 0.70 calc PR .
H25C H 0.1953(8) 0.0251(14) 0.0834(12) 0.295 Uiso 0.70 calc PR .
O5 O 0.2356(5) 0.1130(8) -0.0044(9) 0.154(5) Uani 0.70 d P .
C27 C 0.2283(8) 0.1505(14) -0.0754(14) 0.174(8) Uiso 0.70 d P .
H27A H 0.1957(8) 0.1315(14) -0.1125(14) 0.209 Uiso 0.70 calc PR .
H27B H 0.2269(8) 0.2135(14) -0.0691(14) 0.209 Uiso 0.70 calc PR .
C28 C 0.2611(8) 0.1328(15) -0.1025(14) 0.209(9) Uiso 0.70 d P .
H28A H 0.2554(8) 0.1609(15) -0.1548(14) 0.313 Uiso 0.70 calc PR .
H28B H 0.2621(8) 0.0705(15) -0.1092(14) 0.313 Uiso 0.70 calc PR .
H28C H 0.2933(8) 0.1523(15) -0.0659(14) 0.313 Uiso 0.70 calc PR .
C26 C 0.1943(8) 0.1267(14) 0.0186(15) 0.185(10) Uani 0.70 d P .
H26A H 0.1647(8) 0.1072(14) -0.0252(15) 0.222 Uiso 0.70 calc PR .
H26B H 0.1907(8) 0.1893(14) 0.0247(15) 0.222 Uiso 0.70 calc PR .
C29 C 0.0577(10) 0.2249(26) 0.2033(28) 0.240(17) Uani 0.70 d P .
H29A H 0.0642(10) 0.1834(26) 0.1652(28) 0.360 Uiso 0.70 calc PR .
H29B H 0.0875(10) 0.2291(26) 0.2505(28) 0.360 Uiso 0.70 calc PR .
H29C H 0.0505(10) 0.2811(26) 0.1774(28) 0.360 Uiso 0.70 calc PR .
C30 C 0.0233(13) 0.2023(29) 0.2234(38) 0.308(105) Uani 0.70 d P .
H30A H 0.0355(13) 0.1567(29) 0.2641(38) 0.369 Uiso 0.70 calc PR .
H30B H -0.0006(13) 0.1748(29) 0.1761(38) 0.369 Uiso 0.70 calc PR .
O6 O 0.0000 0.2505(12) 0.2500 0.196(12) Uani 0.70 d SP .

loop_
_geom_bond_atom_site_label_1
_geom_bond_atom_site_label_2
_geom_bond_distance
_geom_bond_site_symmetry_2
_geom_bond_publ_flag
Co O3 2.066(4) . ?
Co O1 2.071(4) . ?
Co N1 2.166(4) . ?
Co N2 2.176(4) . ?
Co N3 2.178(4) . ?
Co N4 2.180(4) . ?
C1 N1 1.341(7) . ?
C1 C2 1.364(7) . ?
C1 H1 0.93 . ?
C3 C4 1.376(8) . ?
C3 C2 1.380(7) . ?
C3 C8 1.488(7) 6_556 ?
C19 C20 1.383(7) . ?
C19 C18 1.397(7) . ?
C19 H19 0.93 . ?
C18 C17 1.388(8) . ?
C18 C13 1.482(7) 6_565 ?
C17 C16 1.382(7) . ?
C17 H17 0.93 . ?
C13 C14 1.366(7) . ?
C13 C12 1.381(7) . ?
C13 C18 1.482(7) 6_566 ?
C8 C9 1.373(8) . ?
C8 C7 1.392(8) . ?
C8 C3 1.488(7) 6 ?
C10 N2 1.327(7) . ?
C10 C9 1.388(7) . ?
C10 H10 0.93 . ?
C9 H9 0.93 . ?
C20 N4 1.324(7) . ?
C20 H20 0.93 . ?
C6 N2 1.336(7) . ?
C6 C7 1.365(7) . ?
C6 H6 0.93 . ?
C15 N3 1.331(6) . ?
C15 C14 1.384(7) . ?
C15 H15 0.93 . ?
C16 N4 1.329(6) . ?
C16 H16 0.93 . ?
C4 C5 1.372(7) . ?
C4 H4 0.93 . ?
C14 H14 0.93 . ?
C2 H2 0.93 . ?
C5 N1 1.312(7) . ?
C5 H5 0.93 . ?
C21 O2 1.226(7) . ?
C21 O1 1.231(7) . ?
C21 C22 1.489(13) . ?
C11 N3 1.339(6) . ?
C11 C12 1.378(7) . ?
C11 H11 0.93 . ?
C12 H12 0.93 . ?
C23 O3 1.217(8) . ?
C23 O4 1.270(8) . ?
C23 C24 1.473(12) . ?
C7 H7 0.93 . ?
C22 F3 1.232(15) . ?
C22 F2 1.262(12) . ?
C22 F1 1.44(2) . ?
C24 F5 1.213(13) . ?
C24 F1 1.242(12) . ?
C24 F6 1.44(2) . ?
C25 C26 1.35(2) . ?
C25 H25A 0.96 . ?
C25 H25B 0.96 . ?
C25 H25C 0.96 . ?
O5 C27 1.30(2) . ?
O5 C26 1.31(2) . ?
C27 C28 1.15(2) . ?
C27 H27A 0.97 . ?
C27 H27B 0.97 . ?
C28 H28A 0.96 . ?
C28 H28B 0.96 . ?
C28 H28C 0.96 . ?
C26 H26A 0.97 . ?
C26 H26B 0.97 . ?
C29 C30 1.14(8) . ?
C29 H29A 0.96 . ?
C29 H29B 0.96 . ?
C29 H29C 0.96 . ?
C30 O6 1.15(5) . ?
C30 C30 1.76(13) 2 ?
C30 H30A 0.97 . ?
C30 H30B 0.97 . ?
O6 C30 1.15(5) 2 ?
